data_1555560
loop_
_publ_author_name
'Castanheiro, Thomas'
'Suffert, Jean'
'Gulea, Mihaela'
'Donnard, Morgan'

_publ_section_title
;
 Aerobic Copper-Mediated Domino Three-Component Approach to
 2-Aminobenzothiazole Derivatives.
;
_journal_issue 11
_journal_name_full 'Organic letters'
_journal_page_first 2588
_journal_page_last 2591
_journal_paper_doi 10.1021/acs.orglett.6b00967
_journal_volume 18
_journal_year 2016
_chemical_formula_moiety 'C14 H8 F2 N2 O S'
_chemical_formula_sum 'C14 H8 F2 N2 O S'
_chemical_formula_weight 290.28
_space_group_crystal_system triclinic
_space_group_IT_number 2
_space_group_name_Hall '-P 1'
_space_group_name_H-M_alt 'P -1'
_atom_sites_solution_hydrogens mixed
_atom_sites_solution_primary direct
_atom_sites_solution_secondary difmap
_audit_creation_method SHELXL-2013
_cell_angle_alpha 88.575(2)
_cell_angle_beta 86.523(2)
_cell_angle_gamma 88.004(2)
_cell_formula_units_Z 2
_cell_length_a 5.7370(5)
_cell_length_b 7.6865(7)
_cell_length_c 13.5874(12)
_cell_measurement_reflns_used 4604
_cell_measurement_temperature 173(2)
_cell_measurement_theta_max 29.02
_cell_measurement_theta_min 2.65
_cell_volume 597.55(9)
_computing_cell_refinement 'Bruker SAINT'
_computing_data_collection 'Bruker APEX2'
_computing_data_reduction 'Bruker SAINT'
_computing_molecular_graphics 'Bruker SHELXTL'
_computing_publication_material 'Bruker SHELXTL'
_computing_structure_refinement 'SHELXL-2013 (Sheldrick, 2013)'
_computing_structure_solution 'Superflip (Palatinus and Chapuis,2007)'
_diffrn_ambient_temperature 173(2)
_diffrn_measured_fraction_theta_full 0.990
_diffrn_measured_fraction_theta_max 0.987
_diffrn_measurement_device_type 'Bruker APEX-II CCD'
_diffrn_measurement_method '\f and \w scans'
_diffrn_radiation_type MoK\a
_diffrn_radiation_wavelength 0.71073
_diffrn_reflns_av_R_equivalents 0.0225
_diffrn_reflns_av_unetI/netI 0.0284
_diffrn_reflns_Laue_measured_fraction_full 0.990
_diffrn_reflns_Laue_measured_fraction_max 0.987
_diffrn_reflns_limit_h_max 7
_diffrn_reflns_limit_h_min -7
_diffrn_reflns_limit_k_max 10
_diffrn_reflns_limit_k_min -10
_diffrn_reflns_limit_l_max 18
_diffrn_reflns_limit_l_min -18
_diffrn_reflns_number 8751
_diffrn_reflns_point_group_measured_fraction_full 0.990
_diffrn_reflns_point_group_measured_fraction_max 0.987
_diffrn_reflns_theta_full 25.242
_diffrn_reflns_theta_max 29.024
_diffrn_reflns_theta_min 2.652
_diffrn_source 'fine focus sealed tube'
_exptl_absorpt_coefficient_mu 0.292
_exptl_absorpt_correction_T_max 0.7458
_exptl_absorpt_correction_T_min 0.6283
_exptl_absorpt_correction_type multi-scan
_exptl_absorpt_process_details sadabs
_exptl_crystal_colour colourless
_exptl_crystal_density_diffrn 1.613
_exptl_crystal_description prism
_exptl_crystal_F_000 296
_exptl_crystal_size_max 0.40
_exptl_crystal_size_mid 0.30
_exptl_crystal_size_min 0.15
_refine_diff_density_max 0.667
_refine_diff_density_min -0.335
_refine_diff_density_rms 0.067
_refine_ls_extinction_method none
_refine_ls_goodness_of_fit_ref 1.071
_refine_ls_hydrogen_treatment mixed
_refine_ls_matrix_type full
_refine_ls_number_parameters 185
_refine_ls_number_reflns 3143
_refine_ls_number_restraints 0
_refine_ls_restrained_S_all 1.071
_refine_ls_R_factor_all 0.0563
_refine_ls_R_factor_gt 0.0443
_refine_ls_shift/su_max 0.000
_refine_ls_shift/su_mean 0.000
_refine_ls_structure_factor_coef Fsqd
_refine_ls_weighting_details 'w=1/[\s^2^(Fo^2^)+(0.0532P)^2^+0.3829P] where P=(Fo^2^+2Fc^2^)/3'
_refine_ls_weighting_scheme calc
_refine_ls_wR_factor_gt 0.1068
_refine_ls_wR_factor_ref 0.1143
_reflns_Friedel_coverage 0.000
_reflns_number_gt 2668
_reflns_number_total 3143
_reflns_threshold_expression 'I > 2\s(I)'
_cod_data_source_file ol6b00967_si_001.cif
_cod_data_source_block jstc151001
_cod_database_code 1555560
_shelx_space_group_comment
;
The symmetry employed for this shelxl refinement is uniquely defined
by the following loop, which should always be used as a source of
symmetry information in preference to the above space-group names.
They are only intended as comments.
;
_shelxl_version_number 2013-4

loop_
_space_group_symop_operation_xyz
'x, y, z'
'-x, -y, -z'

loop_
_atom_site_label
_atom_site_type_symbol
_atom_site_fract_x
_atom_site_fract_y
_atom_site_fract_z
_atom_site_U_iso_or_equiv
_atom_site_adp_type
_atom_site_occupancy
_atom_site_site_symmetry_order
_atom_site_calc_flag
_atom_site_refinement_flags_posn
_atom_site_refinement_flags_adp
C1 C 0.3831(3) 0.2843(2) 0.23535(12) 0.0190(3) Uani 1 1 d . .
C2 C 0.4147(3) 0.2712(2) 0.33657(13) 0.0237(4) Uani 1 1 d . .
H2 H 0.5548 0.2207 0.3601 0.028 Uiso 1 1 calc R U
C3 C 0.2387(3) 0.3332(2) 0.40171(13) 0.0263(4) Uani 1 1 d . .
H3 H 0.2588 0.3255 0.4706 0.032 Uiso 1 1 calc R U
C4 C 0.0302(3) 0.4074(2) 0.36756(14) 0.0266(4) Uani 1 1 d . .
H4 H -0.0895 0.4474 0.4138 0.032 Uiso 1 1 calc R U
C5 C -0.0033(3) 0.4231(2) 0.26767(14) 0.0240(4) Uani 1 1 d . .
H5 H -0.1433 0.4744 0.2445 0.029 Uiso 1 1 calc R U
C6 C 0.1749(3) 0.3612(2) 0.20209(12) 0.0187(3) Uani 1 1 d . .
C7 C 0.4605(3) 0.2601(2) 0.07583(12) 0.0183(3) Uani 1 1 d . .
C8 C 0.5286(3) 0.2525(2) -0.10351(12) 0.0195(3) Uani 1 1 d . .
C9 C 0.6908(3) 0.1912(2) -0.18723(12) 0.0181(3) Uani 1 1 d . .
C10 C 0.6178(3) 0.2255(2) -0.28263(13) 0.0237(4) Uani 1 1 d . .
H10 H 0.4734 0.2861 -0.2920 0.028 Uiso 1 1 calc R U
C11 C 0.7570(3) 0.1707(3) -0.36237(13) 0.0270(4) Uani 1 1 d . .
C12 C 0.9700(3) 0.0835(2) -0.35411(14) 0.0272(4) Uani 1 1 d . .
H12 H 1.0625 0.0486 -0.4110 0.033 Uiso 1 1 calc R U
C13 C 1.0445(3) 0.0487(2) -0.26051(13) 0.0241(4) Uani 1 1 d . .
H13 H 1.1896 -0.0115 -0.2518 0.029 Uiso 1 1 calc R U
C14 C 0.9053(3) 0.1026(2) -0.17995(12) 0.0201(3) Uani 1 1 d . .
N1 N 0.5427(3) 0.22582(19) 0.16120(11) 0.0205(3) Uani 1 1 d . .
N2 N 0.5894(3) 0.21179(19) -0.00965(11) 0.0207(3) Uani 1 1 d . .
O1 O 0.3472(2) 0.33423(18) -0.11874(9) 0.0275(3) Uani 1 1 d . .
F1 F 0.6809(2) 0.20235(19) -0.45429(9) 0.0445(4) Uani 1 1 d . .
F2 F 0.98547(19) 0.06362(15) -0.08952(8) 0.0274(3) Uani 1 1 d . .
S1 S 0.18412(7) 0.36338(6) 0.07355(3) 0.02066(13) Uani 1 1 d . .
H2N H 0.715(4) 0.163(3) 0.0007(18) 0.039(7) Uiso 1 1 d . .

loop_
_atom_site_aniso_label
_atom_site_aniso_U_11
_atom_site_aniso_U_22
_atom_site_aniso_U_33
_atom_site_aniso_U_23
_atom_site_aniso_U_13
_atom_site_aniso_U_12
C1 0.0174(8) 0.0190(8) 0.0205(8) -0.0011(6) -0.0007(6) 0.0006(6)
C2 0.0212(8) 0.0288(9) 0.0209(8) -0.0019(6) -0.0023(7) 0.0035(7)
C3 0.0274(9) 0.0323(9) 0.0189(8) -0.0035(7) -0.0002(7) 0.0017(7)
C4 0.0228(9) 0.0289(9) 0.0273(9) -0.0075(7) 0.0046(7) 0.0019(7)
C5 0.0179(8) 0.0230(8) 0.0310(9) -0.0047(7) -0.0020(7) 0.0023(6)
C6 0.0177(8) 0.0184(7) 0.0202(8) -0.0031(6) -0.0024(6) -0.0011(6)
C7 0.0172(8) 0.0187(7) 0.0189(8) -0.0004(6) -0.0003(6) 0.0011(6)
C8 0.0204(8) 0.0203(8) 0.0180(8) -0.0004(6) -0.0009(6) -0.0021(6)
C9 0.0202(8) 0.0175(7) 0.0166(8) 0.0001(5) -0.0008(6) -0.0031(6)
C10 0.0228(9) 0.0276(9) 0.0209(8) 0.0015(6) -0.0044(7) 0.0000(7)
C11 0.0323(10) 0.0332(10) 0.0163(8) 0.0010(7) -0.0064(7) -0.0022(8)
C12 0.0298(10) 0.0314(10) 0.0201(9) -0.0036(7) 0.0024(7) -0.0007(7)
C13 0.0233(9) 0.0249(9) 0.0239(9) -0.0015(6) -0.0019(7) 0.0020(7)
C14 0.0236(9) 0.0196(8) 0.0172(8) 0.0015(6) -0.0037(6) -0.0015(6)
N1 0.0187(7) 0.0248(7) 0.0179(7) -0.0009(5) -0.0009(5) 0.0041(5)
N2 0.0203(7) 0.0241(7) 0.0171(7) 0.0004(5) -0.0009(6) 0.0041(6)
O1 0.0228(7) 0.0370(7) 0.0222(6) 0.0000(5) -0.0028(5) 0.0067(5)
F1 0.0446(8) 0.0723(9) 0.0163(6) 0.0015(5) -0.0077(5) 0.0107(7)
F2 0.0278(6) 0.0368(6) 0.0169(5) 0.0021(4) -0.0034(4) 0.0093(4)
S1 0.0178(2) 0.0248(2) 0.0196(2) -0.00191(14) -0.00428(15) 0.00317(15)

loop_
_atom_type_symbol
_atom_type_description
_atom_type_scat_dispersion_real
_atom_type_scat_dispersion_imag
_atom_type_scat_source
C C 0.0033 0.0016 'International Tables Vol C Tables 4.2.6.8 and 6.1.1.4'
H H 0.0000 0.0000 'International Tables Vol C Tables 4.2.6.8 and 6.1.1.4'
N N 0.0061 0.0033 'International Tables Vol C Tables 4.2.6.8 and 6.1.1.4'
O O 0.0106 0.0060 'International Tables Vol C Tables 4.2.6.8 and 6.1.1.4'
F F 0.0171 0.0103 'International Tables Vol C Tables 4.2.6.8 and 6.1.1.4'
S S 0.1246 0.1234 'International Tables Vol C Tables 4.2.6.8 and 6.1.1.4'

loop_
_geom_angle_atom_site_label_1
_geom_angle_atom_site_label_2
_geom_angle_atom_site_label_3
_geom_angle
N1 C1 C2 125.39(15)
N1 C1 C6 115.01(15)
C2 C1 C6 119.59(15)
C3 C2 C1 118.84(16)
C3 C2 H2 120.6
C1 C2 H2 120.6
C2 C3 C4 120.99(17)
C2 C3 H3 119.5
C4 C3 H3 119.5
C5 C4 C3 120.98(17)
C5 C4 H4 119.5
C3 C4 H4 119.5
C4 C5 C6 117.94(16)
C4 C5 H5 121.0
C6 C5 H5 121.0
C5 C6 C1 121.65(16)
C5 C6 S1 128.46(13)
C1 C6 S1 109.89(12)
N1 C7 N2 119.87(15)
N1 C7 S1 117.72(13)
N2 C7 S1 122.40(12)
O1 C8 N2 121.25(16)
O1 C8 C9 121.08(15)
N2 C8 C9 117.66(14)
C14 C9 C10 116.74(15)
C14 C9 C8 126.73(15)
C10 C9 C8 116.53(15)
C11 C10 C9 119.36(16)
C11 C10 H10 120.3
C9 C10 H10 120.3
F1 C11 C10 118.45(17)
F1 C11 C12 118.23(17)
C10 C11 C12 123.32(16)
C11 C12 C13 118.03(17)
C11 C12 H12 121.0
C13 C12 H12 121.0
C14 C13 C12 119.04(17)
C14 C13 H13 120.5
C12 C13 H13 120.5
F2 C14 C13 116.71(15)
F2 C14 C9 119.77(15)
C13 C14 C9 123.52(15)
C7 N1 C1 109.57(14)
C8 N2 C7 124.95(15)
C8 N2 H2N 121.3(18)
C7 N2 H2N 113.5(18)
C6 S1 C7 87.80(8)

loop_
_geom_bond_atom_site_label_1
_geom_bond_atom_site_label_2
_geom_bond_distance
C1 N1 1.392(2)
C1 C2 1.399(2)
C1 C6 1.408(2)
C2 C3 1.382(3)
C2 H2 0.9500
C3 C4 1.407(3)
C3 H3 0.9500
C4 C5 1.384(3)
C4 H4 0.9500
C5 C6 1.393(2)
C5 H5 0.9500
C6 S1 1.7438(17)
C7 N1 1.296(2)
C7 N2 1.390(2)
C7 S1 1.7499(16)
C8 O1 1.223(2)
C8 N2 1.368(2)
C8 C9 1.500(2)
C9 C14 1.393(2)
C9 C10 1.402(2)
C10 C11 1.372(3)
C10 H10 0.9500
C11 F1 1.361(2)
C11 C12 1.382(3)
C12 C13 1.383(2)
C12 H12 0.9500
C13 C14 1.379(2)
C13 H13 0.9500
C14 F2 1.3609(18)
N2 H2N 0.82(3)

loop_
_geom_torsion_atom_site_label_1
_geom_torsion_atom_site_label_2
_geom_torsion_atom_site_label_3
_geom_torsion_atom_site_label_4
_geom_torsion
N1 C1 C2 C3 -179.09(17)
C6 C1 C2 C3 0.6(3)
C1 C2 C3 C4 0.3(3)
C2 C3 C4 C5 -1.0(3)
C3 C4 C5 C6 0.7(3)
C4 C5 C6 C1 0.2(3)
C4 C5 C6 S1 -179.73(13)
N1 C1 C6 C5 178.84(15)
C2 C1 C6 C5 -0.9(3)
N1 C1 C6 S1 -1.21(19)
C2 C1 C6 S1 179.09(13)
O1 C8 C9 C14 177.67(17)
N2 C8 C9 C14 -3.1(3)
O1 C8 C9 C10 -2.9(2)
N2 C8 C9 C10 176.30(15)
C14 C9 C10 C11 0.4(3)
C8 C9 C10 C11 -179.11(16)
C9 C10 C11 F1 178.79(15)
C9 C10 C11 C12 -0.7(3)
F1 C11 C12 C13 -178.80(16)
C10 C11 C12 C13 0.7(3)
C11 C12 C13 C14 -0.3(3)
C12 C13 C14 F2 179.35(15)
C12 C13 C14 C9 0.1(3)
C10 C9 C14 F2 -179.33(14)
C8 C9 C14 F2 0.1(3)
C10 C9 C14 C13 -0.1(3)
C8 C9 C14 C13 179.35(16)
N2 C7 N1 C1 -179.37(15)
S1 C7 N1 C1 -0.58(19)
C2 C1 N1 C7 -179.17(16)
C6 C1 N1 C7 1.2(2)
O1 C8 N2 C7 -1.5(3)
C9 C8 N2 C7 179.24(15)
N1 C7 N2 C8 -174.84(15)
S1 C7 N2 C8 6.4(2)
C5 C6 S1 C7 -179.36(17)
C1 C6 S1 C7 0.70(13)
N1 C7 S1 C6 -0.08(14)
N2 C7 S1 C6 178.68(15)
